data_4119643
loop_
_publ_author_name
'Guillaume Berionni'
'Varvara Morozova'
'Maximilian Heininger'
'Peter Mayer'
'Paul Knochel'
'Herbert Mayr'

_publ_contact_author_address
;
Department Chemie
Ludwig-Maximilians Universit\"at
Butenandtstra\&se 5-13 (Haus F)
D-81377 M\"unchen
Bundesrepublik Deutschland
;
_publ_contact_author_email Herbert.Mayr@cup.uni-muenchen.de
_publ_contact_author_fax '+49 89 2180 77717'
_publ_contact_author_name 'H. Mayr'
_publ_section_title
;
 Electrophilic Aromatic Substitutions of Aryltrifluoroborates with
 Retention of the BF3- Group: Quantification of the Activating and
 Directing Effects of the Trifluoroborate Group
;
_journal_name_full 'Journal of the American Chemical Society'
_journal_page_first 6317
_journal_page_last 6324
_journal_paper_doi 10.1021/ja4017655
_journal_volume 135
_journal_year 2013
_chemical_formula_moiety 'C26 H28 B F3 N3, C6 H16 N'
_chemical_formula_sum 'C32 H44 B F3 N4'
_chemical_formula_weight 552.525
_space_group_IT_number 14
_symmetry_cell_setting monoclinic
_symmetry_Int_Tables_number 14
_symmetry_space_group_name_Hall '-P 2ybc'
_symmetry_space_group_name_H-M 'P 1 21/c 1'
_atom_sites_solution_hydrogens geom
_atom_sites_solution_primary direct
_atom_sites_solution_secondary difmap
_audit_author_name 'P. Mayer'
_audit_block_code C26H28BF3N3_NHEt3_qo027_mayr
_audit_creation_date
;
'Wed Feb 29 15:03:38 2012'
;
_audit_creation_method 'form98_non/compatible with shelxl97-2'
_audit_update_record 29-Feb-12
_cell_angle_alpha 90.00
_cell_angle_beta 110.769(14)
_cell_angle_gamma 90.00
_cell_formula_units_Z 4
_cell_length_a 7.8831(11)
_cell_length_b 40.986(7)
_cell_length_c 10.2201(13)
_cell_measurement_reflns_used 2074
_cell_measurement_temperature 173(2)
_cell_measurement_theta_max 25.2954
_cell_measurement_theta_min 4.2011
_cell_volume 3087.5(8)
_computing_cell_refinement
;
CrysAlisPro, Agilent Technologies,
Version 1.171.35.11 (release 16-05-2011 CrysAlis171 .NET)
(compiled May 16 2011,17:55:39)
;
_computing_data_collection
;
CrysAlisPro, Agilent Technologies,
Version 1.171.35.11 (release 16-05-2011 CrysAlis171 .NET)
(compiled May 16 2011,17:55:39)
;
_computing_data_reduction
;
CrysAlisPro, Agilent Technologies,
Version 1.171.35.11 (release 16-05-2011 CrysAlis171 .NET)
(compiled May 16 2011,17:55:39)
;
_computing_structure_refinement
;
Sheldrick, G. M. (2008).
<i>Acta Cryst.</i> A<b>64</b>, 112--122.
;
_computing_structure_solution
;
A. Altomare, M. C. Burla, M. Camalli, G. L. Cascarano, C. Giacovazzo, A.
Guagliardi, A. G. G. Moliterni, G. Polidori, R. Spagna: SIR97: a new tool for
crystal structure determination and refinement; J. Appl. Crystallogr. 1999,
32, 115-119.
;
_diffrn_ambient_temperature 173(2)
_diffrn_detector_area_resol_mean 15.9809
_diffrn_measured_fraction_theta_full 0.990
_diffrn_measured_fraction_theta_max 0.990
_diffrn_measurement_details
;
  1 omega  -90.00   13.50   0.7500   35.0000
omega____ theta____ kappa____ phi______ frames
    -      -18.2535  -77.0000    0.0000 138

  2 omega  -49.00   52.25   0.7500   35.0000
omega____ theta____ kappa____ phi______ frames
    -      -18.2535   77.0000  -90.0000 135

;
_diffrn_measurement_device 'CCD camera on \k-goniostat'
_diffrn_measurement_device_type 'Oxford XCalibur'
_diffrn_measurement_method '\w scans'
_diffrn_orient_matrix_UB_11 -0.0188737000
_diffrn_orient_matrix_UB_12 -0.0164892000
_diffrn_orient_matrix_UB_13 0.0113229000
_diffrn_orient_matrix_UB_21 -0.0274485000
_diffrn_orient_matrix_UB_22 0.0049410000
_diffrn_orient_matrix_UB_23 0.0559205000
_diffrn_orient_matrix_UB_31 -0.0901895000
_diffrn_orient_matrix_UB_32 0.0018781000
_diffrn_orient_matrix_UB_33 -0.0475811000
_diffrn_radiation_collimation '0.5 mm collimator'
_diffrn_radiation_monochromator graphite
_diffrn_radiation_source 'fine-focus sealed tube'
_diffrn_radiation_type MoK\a
_diffrn_radiation_wavelength 0.71073
_diffrn_reflns_av_R_equivalents 0.0384
_diffrn_reflns_av_sigmaI/netI 0.0681
_diffrn_reflns_limit_h_max 9
_diffrn_reflns_limit_h_min -6
_diffrn_reflns_limit_k_max 49
_diffrn_reflns_limit_k_min -47
_diffrn_reflns_limit_l_max 8
_diffrn_reflns_limit_l_min -12
_diffrn_reflns_number 10538
_diffrn_reflns_theta_full 25.35
_diffrn_reflns_theta_max 25.35
_diffrn_reflns_theta_min 4.21
_diffrn_source_current 40_mA
_diffrn_source_power 2.00_kW
_diffrn_source_type 'Spellman generator'
_diffrn_source_voltage 50_kV
_exptl_absorpt_coefficient_mu 0.082
_exptl_absorpt_correction_T_max 1.00000
_exptl_absorpt_correction_T_min 0.91305
_exptl_absorpt_correction_type multi-scan
_exptl_absorpt_process_details
;
CrysAlisPro, Agilent Technologies,
Version 1.171.35.11 (release 16-05-2011 CrysAlis171 .NET)
(compiled May 16 2011,17:55:39)
empirical absorption correction using spherical harmonics,
 implemented in SCALE3 ABSPACK scaling algorithm.
;
_exptl_crystal_colour violet
_exptl_crystal_density_diffrn 1.1887(3)
_exptl_crystal_description platelet
_exptl_crystal_F_000 1184
_exptl_crystal_size_max 0.33
_exptl_crystal_size_mid 0.20
_exptl_crystal_size_min 0.06
_refine_diff_density_max 0.698
_refine_diff_density_min -0.355
_refine_diff_density_rms 0.046
_refine_ls_extinction_method none
_refine_ls_goodness_of_fit_ref 1.028
_refine_ls_hydrogen_treatment mixed
_refine_ls_matrix_type full
_refine_ls_number_parameters 372
_refine_ls_number_reflns 5608
_refine_ls_number_restraints 0
_refine_ls_restrained_S_all 1.028
_refine_ls_R_factor_all 0.1019
_refine_ls_R_factor_gt 0.0660
_refine_ls_shift/su_max 0.000
_refine_ls_shift/su_mean 0.000
_refine_ls_structure_factor_coef Fsqd
_refine_ls_weighting_details 'calc w=1/[\s^2^(Fo^2^)+(0.0628P)^2^+1.7401P] where P=(Fo^2^+2Fc^2^)/3'
_refine_ls_weighting_scheme calc
_refine_ls_wR_factor_gt 0.1459
_refine_ls_wR_factor_ref 0.1687
_reflns_number_gt 3846
_reflns_number_total 5608
_reflns_threshold_expression >2sigma(I)
_cod_data_source_file ja4017655_si_002_1.cif
_cod_data_source_block qo027
_cod_original_sg_symbol_H-M 'P 21/c'
_cod_database_code 4119643

loop_
_symmetry_equiv_pos_as_xyz
'x, y, z'
'-x, y+1/2, -z+1/2'
'-x, -y, -z'
'x, -y-1/2, z-1/2'

loop_
_atom_site_label
_atom_site_type_symbol
_atom_site_fract_x
_atom_site_fract_y
_atom_site_fract_z
_atom_site_U_iso_or_equiv
_atom_site_adp_type
_atom_site_occupancy
_atom_site_symmetry_multiplicity
_atom_site_calc_flag
_atom_site_refinement_flags
F1 F 0.8320(2) 0.32580(4) 0.24471(15) 0.0504(5) Uani 1 1 d .
F2 F 0.9232(2) 0.27817(4) 0.35963(17) 0.0466(4) Uani 1 1 d .
F3 F 0.6216(2) 0.28960(5) 0.2590(2) 0.0632(6) Uani 1 1 d .
N1 N 0.7616(3) 0.30121(5) 0.5799(2) 0.0335(5) Uani 1 1 d .
N2 N 1.4151(3) 0.46765(6) 0.7840(2) 0.0421(6) Uani 1 1 d .
N3 N 0.1769(3) 0.44589(8) 0.1301(2) 0.0587(8) Uani 1 1 d .
N4 N 0.2722(4) 0.31428(7) 0.1411(3) 0.0427(6) Uani 1 1 d .
H4 H 0.381(5) 0.3059(8) 0.177(3) 0.051 Uiso 1 1 d .
B1 B 0.7969(4) 0.30392(8) 0.3352(3) 0.0355(7) Uani 1 1 d .
C1 C 0.7164(4) 0.26668(7) 0.5686(3) 0.0506(8) Uani 1 1 d .
H1A H 0.7745 0.2562 0.6598 0.076 Uiso 1 1 calc R
H1B H 0.7598 0.2565 0.4995 0.076 Uiso 1 1 calc R
H1C H 0.5845 0.2641 0.5389 0.076 Uiso 1 1 calc R
C2 C 0.7961(3) 0.32031(7) 0.4783(3) 0.0292(6) Uani 1 1 d .
C3 C 0.8213(3) 0.35200(6) 0.5264(2) 0.0263(6) Uani 1 1 d .
C4 C 0.8157(4) 0.37696(7) 0.7625(2) 0.0364(7) Uani 1 1 d .
H4A H 0.8455 0.3988 0.7476 0.044 Uiso 1 1 calc R
C5 C 0.7849(4) 0.36850(9) 0.8841(3) 0.0469(8) Uani 1 1 d .
H5 H 0.7934 0.3848 0.9523 0.056 Uiso 1 1 calc R
C6 C 0.7418(4) 0.33651(9) 0.9075(3) 0.0496(9) Uani 1 1 d .
H6 H 0.7206 0.3315 0.9912 0.060 Uiso 1 1 calc R
C7 C 0.7294(4) 0.31213(9) 0.8123(3) 0.0439(8) Uani 1 1 d .
H7 H 0.6993 0.2904 0.8284 0.053 Uiso 1 1 calc R
C8 C 0.7625(3) 0.32040(7) 0.6907(3) 0.0330(6) Uani 1 1 d .
C9 C 0.8020(3) 0.35268(7) 0.6622(2) 0.0292(6) Uani 1 1 d .
C10 C 0.8481(3) 0.38129(6) 0.4444(2) 0.0276(6) Uani 1 1 d .
H10 H 0.8962 0.3724 0.3732 0.033 Uiso 1 1 calc R
C11 C 0.9934(3) 0.40487(6) 0.5358(2) 0.0272(6) Uani 1 1 d .
C12 C 0.9696(4) 0.43829(7) 0.5348(3) 0.0336(6) Uani 1 1 d .
H12 H 0.8561 0.4473 0.4786 0.040 Uiso 1 1 calc R
C13 C 1.1078(4) 0.45916(7) 0.6142(3) 0.0363(7) Uani 1 1 d .
H13 H 1.0857 0.4820 0.6110 0.044 Uiso 1 1 calc R
C14 C 1.2777(3) 0.44732(7) 0.6980(3) 0.0299(6) Uani 1 1 d .
C15 C 1.3025(4) 0.41325(7) 0.6992(3) 0.0313(6) Uani 1 1 d .
H15 H 1.4158 0.4041 0.7548 0.038 Uiso 1 1 calc R
C16 C 1.1635(3) 0.39314(7) 0.6203(3) 0.0306(6) Uani 1 1 d .
H16 H 1.1843 0.3703 0.6237 0.037 Uiso 1 1 calc R
C17 C 1.6012(4) 0.45768(9) 0.8186(4) 0.0680(11) Uani 1 1 d .
H17A H 1.6209 0.4369 0.8689 0.102 Uiso 1 1 calc R
H17B H 1.6816 0.4743 0.8778 0.102 Uiso 1 1 calc R
H17C H 1.6277 0.4551 0.7324 0.102 Uiso 1 1 calc R
C18 C 1.3873(5) 0.50232(8) 0.7687(4) 0.0743(12) Uani 1 1 d .
H18A H 1.3891 0.5092 0.6774 0.111 Uiso 1 1 calc R
H18B H 1.4841 0.5136 0.8430 0.111 Uiso 1 1 calc R
H18C H 1.2697 0.5079 0.7754 0.111 Uiso 1 1 calc R
C19 C 0.6684(3) 0.39767(6) 0.3622(2) 0.0269(6) Uani 1 1 d .
C20 C 0.6167(4) 0.40296(7) 0.2184(2) 0.0303(6) Uani 1 1 d .
H20 H 0.6954 0.3960 0.1719 0.036 Uiso 1 1 calc R
C21 C 0.4544(4) 0.41808(7) 0.1406(3) 0.0326(6) Uani 1 1 d .
H21 H 0.4239 0.4209 0.0427 0.039 Uiso 1 1 calc R
C22 C 0.3348(4) 0.42928(7) 0.2048(3) 0.0343(7) Uani 1 1 d .
C23 C 0.3853(4) 0.42358(7) 0.3502(3) 0.0338(6) Uani 1 1 d .
H23 H 0.3066 0.4304 0.3970 0.041 Uiso 1 1 calc R
C24 C 0.5471(4) 0.40833(7) 0.4254(3) 0.0316(6) Uani 1 1 d .
H24 H 0.5769 0.4050 0.5230 0.038 Uiso 1 1 calc R
C25 C 0.1231(4) 0.44905(9) -0.0191(3) 0.0536(9) Uani 1 1 d .
H25A H 0.2229 0.4586 -0.0424 0.080 Uiso 1 1 calc R
H25B H 0.0165 0.4632 -0.0541 0.080 Uiso 1 1 calc R
H25C H 0.0933 0.4275 -0.0626 0.080 Uiso 1 1 calc R
C26 C 0.0486(5) 0.45377(12) 0.1947(4) 0.0775(13) Uani 1 1 d .
H26A H 0.0082 0.4337 0.2269 0.116 Uiso 1 1 calc R
H26B H -0.0560 0.4648 0.1268 0.116 Uiso 1 1 calc R
H26C H 0.1055 0.4682 0.2748 0.116 Uiso 1 1 calc R
C27 C 0.2491(4) 0.34027(8) 0.2358(3) 0.0475(8) Uani 1 1 d .
H27A H 0.1211 0.3475 0.2006 0.057 Uiso 1 1 calc R
H27B H 0.3253 0.3592 0.2324 0.057 Uiso 1 1 calc R
C28 C 0.2989(4) 0.32949(9) 0.3853(3) 0.0550(9) Uani 1 1 d .
H28A H 0.2185 0.3117 0.3905 0.082 Uiso 1 1 calc R
H28B H 0.2858 0.3479 0.4422 0.082 Uiso 1 1 calc R
H28C H 0.4249 0.3219 0.4206 0.082 Uiso 1 1 calc R
C29 C 0.1413(4) 0.28635(8) 0.1221(3) 0.0461(8) Uani 1 1 d .
H29A H 0.0788 0.2886 0.1903 0.055 Uiso 1 1 calc R
H29B H 0.0482 0.2874 0.0270 0.055 Uiso 1 1 calc R
C30 C 0.2326(5) 0.25409(10) 0.1416(5) 0.0853(14) Uani 1 1 d .
H30A H 0.2874 0.2511 0.0701 0.128 Uiso 1 1 calc R
H30B H 0.1433 0.2368 0.1329 0.128 Uiso 1 1 calc R
H30C H 0.3273 0.2531 0.2347 0.128 Uiso 1 1 calc R
C31 C 0.2547(6) 0.33040(10) -0.0022(4) 0.0723(11) Uani 1 1 d .
H31A H 0.1325 0.3402 -0.0436 0.087 Uiso 1 1 calc R
H31B H 0.3446 0.3483 0.0156 0.087 Uiso 1 1 calc R
C32 C 0.2820(6) 0.30816(14) -0.1024(4) 0.0985(16) Uani 1 1 d .
H32A H 0.3971 0.2966 -0.0592 0.148 Uiso 1 1 calc R
H32B H 0.2851 0.3204 -0.1838 0.148 Uiso 1 1 calc R
H32C H 0.1822 0.2924 -0.1323 0.148 Uiso 1 1 calc R

loop_
_atom_site_aniso_label
_atom_site_aniso_U_11
_atom_site_aniso_U_22
_atom_site_aniso_U_33
_atom_site_aniso_U_23
_atom_site_aniso_U_13
_atom_site_aniso_U_12
F1 0.0659(12) 0.0537(12) 0.0339(9) -0.0072(8) 0.0207(8) 0.0034(9)
F2 0.0397(10) 0.0416(10) 0.0616(11) -0.0092(8) 0.0218(8) 0.0045(8)
F3 0.0294(9) 0.0745(14) 0.0798(13) -0.0473(11) 0.0122(8) -0.0089(9)
N1 0.0332(13) 0.0260(13) 0.0416(13) 0.0042(10) 0.0138(10) -0.0023(10)
N2 0.0291(13) 0.0330(14) 0.0550(15) -0.0065(11) 0.0037(10) -0.0011(11)
N3 0.0411(15) 0.097(2) 0.0372(14) 0.0200(14) 0.0124(11) 0.0292(15)
N4 0.0382(14) 0.0439(16) 0.0508(15) -0.0081(12) 0.0217(12) -0.0070(12)
B1 0.0257(16) 0.0365(19) 0.0414(17) -0.0113(15) 0.0085(13) -0.0026(14)
C1 0.0478(19) 0.0308(18) 0.073(2) 0.0065(15) 0.0210(16) -0.0047(15)
C2 0.0222(13) 0.0305(15) 0.0347(14) 0.0025(11) 0.0097(10) -0.0010(11)
C3 0.0219(13) 0.0300(15) 0.0269(13) 0.0000(10) 0.0084(10) -0.0013(11)
C4 0.0367(16) 0.0443(18) 0.0255(14) 0.0014(12) 0.0076(11) 0.0078(13)
C5 0.0443(18) 0.068(2) 0.0272(15) 0.0009(14) 0.0110(12) 0.0166(17)
C6 0.0413(18) 0.078(3) 0.0316(16) 0.0188(16) 0.0158(13) 0.0136(17)
C7 0.0332(16) 0.060(2) 0.0392(16) 0.0210(15) 0.0138(13) 0.0033(15)
C8 0.0249(14) 0.0402(17) 0.0322(14) 0.0099(12) 0.0077(11) 0.0020(12)
C9 0.0273(14) 0.0329(15) 0.0269(13) 0.0035(11) 0.0089(10) 0.0037(12)
C10 0.0294(14) 0.0287(15) 0.0246(13) -0.0032(10) 0.0096(10) -0.0046(11)
C11 0.0284(14) 0.0274(15) 0.0257(13) 0.0020(10) 0.0096(10) -0.0008(11)
C12 0.0285(14) 0.0289(16) 0.0365(14) 0.0026(12) 0.0032(11) 0.0012(12)
C13 0.0365(16) 0.0229(15) 0.0442(16) 0.0010(12) 0.0078(12) 0.0000(12)
C14 0.0277(14) 0.0287(15) 0.0320(14) -0.0012(11) 0.0090(11) -0.0036(12)
C15 0.0270(14) 0.0304(15) 0.0334(14) 0.0005(11) 0.0070(11) 0.0041(12)
C16 0.0330(15) 0.0251(15) 0.0336(14) -0.0003(11) 0.0116(11) -0.0001(12)
C17 0.0314(18) 0.052(2) 0.105(3) -0.018(2) 0.0044(17) -0.0071(17)
C18 0.049(2) 0.032(2) 0.119(3) -0.011(2) 0.002(2) -0.0069(17)
C19 0.0278(14) 0.0233(14) 0.0285(13) -0.0003(10) 0.0084(10) -0.0074(11)
C20 0.0328(15) 0.0333(16) 0.0273(13) -0.0005(11) 0.0139(11) -0.0056(12)
C21 0.0358(15) 0.0365(16) 0.0238(13) 0.0026(11) 0.0082(11) -0.0043(13)
C22 0.0303(15) 0.0392(17) 0.0311(14) 0.0051(12) 0.0082(11) -0.0005(13)
C23 0.0349(15) 0.0380(17) 0.0306(14) 0.0009(12) 0.0140(11) -0.0009(13)
C24 0.0343(15) 0.0361(16) 0.0238(13) 0.0015(11) 0.0095(11) 0.0001(12)
C25 0.0430(18) 0.073(3) 0.0361(16) 0.0109(15) 0.0027(13) 0.0092(17)
C26 0.051(2) 0.130(4) 0.054(2) 0.027(2) 0.0213(17) 0.040(2)
C27 0.0450(19) 0.0379(18) 0.065(2) -0.0080(15) 0.0259(15) -0.0029(15)
C28 0.0416(19) 0.071(3) 0.055(2) -0.0173(17) 0.0205(15) -0.0102(17)
C29 0.0379(17) 0.047(2) 0.0536(18) -0.0118(15) 0.0163(14) -0.0096(15)
C30 0.050(2) 0.048(2) 0.138(4) 0.011(2) 0.009(2) -0.0049(19)
C31 0.073(3) 0.073(3) 0.081(3) -0.009(2) 0.040(2) -0.012(2)
C32 0.088(3) 0.144(5) 0.072(3) -0.002(3) 0.039(2) -0.012(3)

loop_
_atom_type_symbol
_atom_type_description
_atom_type_scat_dispersion_real
_atom_type_scat_dispersion_imag
_atom_type_scat_source
C C 0.0033 0.0016 'International Tables Vol C Tables 4.2.6.8 and 6.1.1.4'
H H 0.0000 0.0000 'International Tables Vol C Tables 4.2.6.8 and 6.1.1.4'
N N 0.0061 0.0033 'International Tables Vol C Tables 4.2.6.8 and 6.1.1.4'
F F 0.0171 0.0103 'International Tables Vol C Tables 4.2.6.8 and 6.1.1.4'
B B 0.0013 0.0007 'International Tables Vol C Tables 4.2.6.8 and 6.1.1.4'

loop_
_geom_angle_atom_site_label_1
_geom_angle_atom_site_label_2
_geom_angle_atom_site_label_3
_geom_angle
C8 N1 C2 110.1(2)
C8 N1 C1 123.5(2)
C2 N1 C1 126.2(2)
C14 N2 C18 117.7(2)
C14 N2 C17 118.6(2)
C18 N2 C17 114.2(3)
C22 N3 C26 120.1(2)
C22 N3 C25 119.9(3)
C26 N3 C25 118.7(3)
C27 N4 C29 113.0(2)
C27 N4 C31 108.3(3)
C29 N4 C31 111.8(2)
C27 N4 H4 110(2)
C29 N4 H4 106(2)
C31 N4 H4 108(2)
F1 B1 F2 107.9(2)
F1 B1 F3 106.4(2)
F2 B1 F3 105.7(2)
F1 B1 C2 113.7(2)
F2 B1 C2 112.4(2)
F3 B1 C2 110.3(2)
N1 C1 H1A 109.5
N1 C1 H1B 109.5
H1A C1 H1B 109.5
N1 C1 H1C 109.5
H1A C1 H1C 109.5
H1B C1 H1C 109.5
C3 C2 N1 107.7(2)
C3 C2 B1 132.1(2)
N1 C2 B1 120.2(2)
C2 C3 C9 108.0(2)
C2 C3 C10 125.3(2)
C9 C3 C10 126.5(2)
C5 C4 C9 118.8(3)
C5 C4 H4A 120.6
C9 C4 H4A 120.6
C4 C5 C6 121.2(3)
C4 C5 H5 119.4
C6 C5 H5 119.4
C7 C6 C5 121.4(3)
C7 C6 H6 119.3
C5 C6 H6 119.3
C6 C7 C8 117.7(3)
C6 C7 H7 121.2
C8 C7 H7 121.2
N1 C8 C7 130.1(3)
N1 C8 C9 107.7(2)
C7 C8 C9 122.3(3)
C4 C9 C8 118.6(2)
C4 C9 C3 134.8(3)
C8 C9 C3 106.6(2)
C3 C10 C19 111.6(2)
C3 C10 C11 112.39(19)
C19 C10 C11 113.9(2)
C3 C10 H10 106.1
C19 C10 H10 106.1
C11 C10 H10 106.1
C12 C11 C16 116.3(2)
C12 C11 C10 123.3(2)
C16 C11 C10 120.3(2)
C11 C12 C13 121.8(2)
C11 C12 H12 119.1
C13 C12 H12 119.1
C14 C13 C12 121.6(3)
C14 C13 H13 119.2
C12 C13 H13 119.2
C13 C14 N2 122.5(2)
C13 C14 C15 116.7(2)
N2 C14 C15 120.6(2)
C16 C15 C14 120.5(2)
C16 C15 H15 119.7
C14 C15 H15 119.7
C15 C16 C11 123.0(3)
C15 C16 H16 118.5
C11 C16 H16 118.5
N2 C17 H17A 109.5
N2 C17 H17B 109.5
H17A C17 H17B 109.5
N2 C17 H17C 109.5
H17A C17 H17C 109.5
H17B C17 H17C 109.5
N2 C18 H18A 109.5
N2 C18 H18B 109.5
H18A C18 H18B 109.5
N2 C18 H18C 109.5
H18A C18 H18C 109.5
H18B C18 H18C 109.5
C20 C19 C24 116.4(2)
C20 C19 C10 121.1(2)
C24 C19 C10 122.5(2)
C21 C20 C19 122.5(2)
C21 C20 H20 118.7
C19 C20 H20 118.7
C20 C21 C22 120.9(2)
C20 C21 H21 119.6
C22 C21 H21 119.6
N3 C22 C21 121.6(2)
N3 C22 C23 121.6(3)
C21 C22 C23 116.8(2)
C24 C23 C22 121.3(3)
C24 C23 H23 119.4
C22 C23 H23 119.4
C23 C24 C19 122.0(2)
C23 C24 H24 119.0
C19 C24 H24 119.0
N3 C25 H25A 109.5
N3 C25 H25B 109.5
H25A C25 H25B 109.5
N3 C25 H25C 109.5
H25A C25 H25C 109.5
H25B C25 H25C 109.5
N3 C26 H26A 109.5
N3 C26 H26B 109.5
H26A C26 H26B 109.5
N3 C26 H26C 109.5
H26A C26 H26C 109.5
H26B C26 H26C 109.5
N4 C27 C28 113.7(3)
N4 C27 H27A 108.8
C28 C27 H27A 108.8
N4 C27 H27B 108.8
C28 C27 H27B 108.8
H27A C27 H27B 107.7
C27 C28 H28A 109.5
C27 C28 H28B 109.5
H28A C28 H28B 109.5
C27 C28 H28C 109.5
H28A C28 H28C 109.5
H28B C28 H28C 109.5
C30 C29 N4 112.5(3)
C30 C29 H29A 109.1
N4 C29 H29A 109.1
C30 C29 H29B 109.1
N4 C29 H29B 109.1
H29A C29 H29B 107.8
C29 C30 H30A 109.5
C29 C30 H30B 109.5
H30A C30 H30B 109.5
C29 C30 H30C 109.5
H30A C30 H30C 109.5
H30B C30 H30C 109.5
C32 C31 N4 114.3(4)
C32 C31 H31A 108.7
N4 C31 H31A 108.7
C32 C31 H31B 108.7
N4 C31 H31B 108.7
H31A C31 H31B 107.6
C31 C32 H32A 109.5
C31 C32 H32B 109.5
H32A C32 H32B 109.5
C31 C32 H32C 109.5
H32A C32 H32C 109.5
H32B C32 H32C 109.5

loop_
_geom_bond_atom_site_label_1
_geom_bond_atom_site_label_2
_geom_bond_distance
F1 B1 1.385(4)
F2 B1 1.411(4)
F3 B1 1.449(3)
N1 C8 1.376(3)
N1 C2 1.402(3)
N1 C1 1.454(4)
N2 C14 1.402(3)
N2 C18 1.438(4)
N2 C17 1.441(4)
N3 C22 1.387(4)
N3 C26 1.427(4)
N3 C25 1.436(4)
N4 C27 1.493(4)
N4 C29 1.507(4)
N4 C31 1.567(5)
N4 H4 0.87(3)
B1 C2 1.612(4)
C1 H1A 0.9800
C1 H1B 0.9800
C1 H1C 0.9800
C2 C3 1.378(4)
C3 C9 1.449(3)
C3 C10 1.521(3)
C4 C5 1.392(4)
C4 C9 1.405(4)
C4 H4A 0.9500
C5 C6 1.396(5)
C5 H5 0.9500
C6 C7 1.374(5)
C6 H6 0.9500
C7 C8 1.399(4)
C7 H7 0.9500
C8 C9 1.413(4)
C10 C19 1.523(3)
C10 C11 1.536(3)
C10 H10 1.0000
C11 C12 1.382(4)
C11 C16 1.398(4)
C12 C13 1.396(4)
C12 H12 0.9500
C13 C14 1.396(4)
C13 H13 0.9500
C14 C15 1.409(4)
C15 C16 1.380(4)
C15 H15 0.9500
C16 H16 0.9500
C17 H17A 0.9800
C17 H17B 0.9800
C17 H17C 0.9800
C18 H18A 0.9800
C18 H18B 0.9800
C18 H18C 0.9800
C19 C20 1.396(3)
C19 C24 1.400(4)
C20 C21 1.390(4)
C20 H20 0.9500
C21 C22 1.403(4)
C21 H21 0.9500
C22 C23 1.414(4)
C23 C24 1.383(4)
C23 H23 0.9500
C24 H24 0.9500
C25 H25A 0.9800
C25 H25B 0.9800
C25 H25C 0.9800
C26 H26A 0.9800
C26 H26B 0.9800
C26 H26C 0.9800
C27 C28 1.503(4)
C27 H27A 0.9900
C27 H27B 0.9900
C28 H28A 0.9800
C28 H28B 0.9800
C28 H28C 0.9800
C29 C30 1.484(5)
C29 H29A 0.9900
C29 H29B 0.9900
C30 H30A 0.9800
C30 H30B 0.9800
C30 H30C 0.9800
C31 C32 1.443(6)
C31 H31A 0.9900
C31 H31B 0.9900
C32 H32A 0.9800
C32 H32B 0.9800
C32 H32C 0.9800

loop_
_geom_hbond_atom_site_label_D
_geom_hbond_atom_site_label_H
_geom_hbond_atom_site_label_A
_geom_hbond_distance_DH
_geom_hbond_distance_HA
_geom_hbond_distance_DA
_geom_hbond_angle_DHA
N4 H4 F3 0.87(3) 1.90(3) 2.776(3) 177(3)

loop_
_geom_torsion_atom_site_label_1
_geom_torsion_atom_site_label_2
_geom_torsion_atom_site_label_3
_geom_torsion_atom_site_label_4
_geom_torsion
C8 N1 C2 C3 0.7(3)
C1 N1 C2 C3 176.1(2)
C8 N1 C2 B1 -178.3(2)
C1 N1 C2 B1 -2.9(4)
F1 B1 C2 C3 0.9(4)
F2 B1 C2 C3 123.9(3)
F3 B1 C2 C3 -118.4(3)
F1 B1 C2 N1 179.7(2)
F2 B1 C2 N1 -57.4(3)
F3 B1 C2 N1 60.3(3)
N1 C2 C3 C9 0.0(3)
B1 C2 C3 C9 178.8(3)
N1 C2 C3 C10 -175.1(2)
B1 C2 C3 C10 3.7(4)
C9 C4 C5 C6 0.3(4)
C4 C5 C6 C7 0.5(5)
C5 C6 C7 C8 0.4(4)
C2 N1 C8 C7 177.8(3)
C1 N1 C8 C7 2.3(4)
C2 N1 C8 C9 -1.2(3)
C1 N1 C8 C9 -176.7(2)
C6 C7 C8 N1 179.2(3)
C6 C7 C8 C9 -2.0(4)
C5 C4 C9 C8 -1.8(4)
C5 C4 C9 C3 179.1(3)
N1 C8 C9 C4 -178.2(2)
C7 C8 C9 C4 2.7(4)
N1 C8 C9 C3 1.1(3)
C7 C8 C9 C3 -177.9(2)
C2 C3 C9 C4 178.5(3)
C10 C3 C9 C4 -6.4(5)
C2 C3 C9 C8 -0.7(3)
C10 C3 C9 C8 174.4(2)
C2 C3 C10 C19 91.3(3)
C9 C3 C10 C19 -82.9(3)
C2 C3 C10 C11 -139.3(2)
C9 C3 C10 C11 46.5(3)
C3 C10 C11 C12 -133.5(3)
C19 C10 C11 C12 -5.3(3)
C3 C10 C11 C16 49.9(3)
C19 C10 C11 C16 178.1(2)
C16 C11 C12 C13 -0.1(4)
C10 C11 C12 C13 -176.8(2)
C11 C12 C13 C14 0.4(4)
C12 C13 C14 N2 -176.6(3)
C12 C13 C14 C15 -0.4(4)
C18 N2 C14 C13 -9.2(4)
C17 N2 C14 C13 -153.6(3)
C18 N2 C14 C15 174.7(3)
C17 N2 C14 C15 30.3(4)
C13 C14 C15 C16 0.1(4)
N2 C14 C15 C16 176.4(2)
C14 C15 C16 C11 0.2(4)
C12 C11 C16 C15 -0.2(4)
C10 C11 C16 C15 176.6(2)
C3 C10 C19 C20 -125.9(2)
C11 C10 C19 C20 105.5(3)
C3 C10 C19 C24 54.4(3)
C11 C10 C19 C24 -74.2(3)
C24 C19 C20 C21 0.3(4)
C10 C19 C20 C21 -179.5(2)
C19 C20 C21 C22 1.0(4)
C26 N3 C22 C21 173.1(3)
C25 N3 C22 C21 6.4(5)
C26 N3 C22 C23 -8.6(5)
C25 N3 C22 C23 -175.3(3)
C20 C21 C22 N3 176.6(3)
C20 C21 C22 C23 -1.8(4)
N3 C22 C23 C24 -177.0(3)
C21 C22 C23 C24 1.4(4)
C22 C23 C24 C19 -0.3(4)
C20 C19 C24 C23 -0.6(4)
C10 C19 C24 C23 179.1(2)
C29 N4 C27 C28 67.0(3)
C31 N4 C27 C28 -168.6(3)
C27 N4 C29 C30 -131.5(3)
C31 N4 C29 C30 106.0(3)
C27 N4 C31 C32 177.5(3)
C29 N4 C31 C32 -57.4(4)
